data_1565037
loop_
_publ_author_name
'Zhao, Li-Jun'
'Yin, Zequn'
'Shi, Yusheng'
'Sun, Wen'
'Sun, Libo'
'Su, Huijuan'
'Sun, Xun'
'Zhang, Weiling'
'Xia, Linyan'
'Qi, Caixia'

_publ_section_title
;
 A highly active Cp*Ir complex with an anionic N,N-donor chelate ligand
 catalyzes the robust regeneration of NADH under physiological conditions
;
_journal_issue 24
_journal_name_full 'Catalysis Science &amp; Technology'
_journal_page_first 7982
_journal_page_last 7991
_journal_paper_doi 10.1039/D1CY01458G
_journal_volume 11
_journal_year 2021
_chemical_formula_moiety 'C23 H24 Cl Ir N2 O3'
_chemical_formula_sum 'C23 H24 Cl Ir N2 O3'
_chemical_formula_weight 604.09
_chemical_melting_point 296
_chemical_name_common '[Cp*Ir(pba)Cl]'
_chemical_name_systematic '4-(picolinamido)benzoic acid pentamethylcyclopentadiene iridium complex'
_space_group_crystal_system monoclinic
_space_group_IT_number 14
_space_group_name_Hall '-P 2ybc'
_space_group_name_H-M_alt 'P 1 21/c 1'
_atom_sites_solution_hydrogens geom
_audit_creation_method SHELXL-2018/3
_audit_update_record
;
2021-06-30 deposited with the CCDC.	2021-10-18 downloaded from the CCDC.
;
_cell_angle_alpha 90
_cell_angle_beta 94.3271(17)
_cell_angle_gamma 90
_cell_formula_units_Z 8
_cell_length_a 12.4748(8)
_cell_length_b 16.3845(11)
_cell_length_c 21.7988(14)
_cell_measurement_reflns_used 9986
_cell_measurement_temperature 220(2)
_cell_measurement_theta_max 27.48
_cell_measurement_theta_min 2.25
_cell_volume 4442.8(5)
_computing_cell_refinement 'Bruker SAINT'
_computing_data_collection 'Bruker APEX2'
_computing_data_reduction 'Bruker SAINT'
_computing_molecular_graphics 'Bruker SHELXTL'
_computing_publication_material 'Bruker SHELXTL'
_computing_structure_refinement 'SHELXL-2018/3 (Sheldrick, 2018)'
_computing_structure_solution 'SHELXS-97 (Sheldrick 2008)'
_diffrn_ambient_temperature 220(2)
_diffrn_measured_fraction_theta_full 0.997
_diffrn_measured_fraction_theta_max 0.997
_diffrn_measurement_device_type 'Bruker APEX-II CCD'
_diffrn_measurement_method '\f and \w scans'
_diffrn_radiation_type MoK\a
_diffrn_radiation_wavelength 0.71073
_diffrn_reflns_av_R_equivalents 0.0829
_diffrn_reflns_av_unetI/netI 0.0642
_diffrn_reflns_Laue_measured_fraction_full 0.997
_diffrn_reflns_Laue_measured_fraction_max 0.997
_diffrn_reflns_limit_h_max 14
_diffrn_reflns_limit_h_min -14
_diffrn_reflns_limit_k_max 19
_diffrn_reflns_limit_k_min -19
_diffrn_reflns_limit_l_max 25
_diffrn_reflns_limit_l_min -25
_diffrn_reflns_number 36633
_diffrn_reflns_point_group_measured_fraction_full 0.997
_diffrn_reflns_point_group_measured_fraction_max 0.997
_diffrn_reflns_theta_full 25.000
_diffrn_reflns_theta_max 25.000
_diffrn_reflns_theta_min 2.056
_exptl_absorpt_coefficient_mu 6.157
_exptl_absorpt_correction_type none
_exptl_crystal_colour yellow
_exptl_crystal_density_diffrn 1.806
_exptl_crystal_description plate
_exptl_crystal_F_000 2352
_exptl_crystal_recrystallization_method 'Re-crystallisation from solvent: methanol and diethyl ether'
_exptl_crystal_size_max 0.09
_exptl_crystal_size_mid 0.08
_exptl_crystal_size_min 0.07
_refine_diff_density_max 2.106
_refine_diff_density_min -1.885
_refine_diff_density_rms 0.244
_refine_ls_extinction_method none
_refine_ls_goodness_of_fit_ref 1.100
_refine_ls_hydrogen_treatment constr
_refine_ls_matrix_type full
_refine_ls_number_parameters 541
_refine_ls_number_reflns 7811
_refine_ls_number_restraints 2548
_refine_ls_restrained_S_all 0.990
_refine_ls_R_factor_all 0.0862
_refine_ls_R_factor_gt 0.0493
_refine_ls_shift/su_max 0.001
_refine_ls_shift/su_mean 0.000
_refine_ls_structure_factor_coef Fsqd
_refine_ls_weighting_details 'w=1/[\s^2^(Fo^2^)+(0.1000P)^2^] where P=(Fo^2^+2Fc^2^)/3'
_refine_ls_weighting_scheme calc
_refine_ls_wR_factor_gt 0.1475
_refine_ls_wR_factor_ref 0.1657
_reflns_Friedel_coverage 0.000
_reflns_number_gt 5499
_reflns_number_total 7811
_reflns_threshold_expression 'I > 2\s(I)'
_cod_data_source_file d1cy01458g2.cif
_cod_data_source_block 2
_cod_depositor_comments 'Adding full bibliography for 1565037.cif.'
_cod_original_sg_symbol_H-M 'P 21/c'
_cod_database_code 1565037
_shelx_shelxl_version_number 2018/3
_shelx_space_group_comment
;
The symmetry employed for this shelxl refinement is uniquely defined
by the following loop, which should always be used as a source of
symmetry information in preference to the above space-group names.
They are only intended as comments.
;

loop_
_space_group_symop_operation_xyz
'x, y, z'
'-x, y+1/2, -z+1/2'
'-x, -y, -z'
'x, -y-1/2, z-1/2'

loop_
_atom_site_label
_atom_site_type_symbol
_atom_site_fract_x
_atom_site_fract_y
_atom_site_fract_z
_atom_site_U_iso_or_equiv
_atom_site_adp_type
_atom_site_occupancy
_atom_site_site_symmetry_order
_atom_site_calc_flag
_atom_site_refinement_flags_posn
_atom_site_refinement_flags_adp
_atom_site_refinement_flags_occupancy
_atom_site_disorder_assembly
_atom_site_disorder_group
Ir1 Ir 0.91353(3) 0.73867(2) 0.12384(2) 0.02914(16) Uani 1 1 d . . . . .
Ir2 Ir 1.40779(3) 0.73506(2) -0.11040(2) 0.02817(16) Uani 1 1 d . . . . .
Cl1 Cl 0.7246(2) 0.73357(16) 0.09187(13) 0.0473(7) Uani 1 1 d . . . . .
Cl2 Cl 1.2156(2) 0.74755(15) -0.13337(13) 0.0456(7) Uani 1 1 d . . . . .
N2 N 0.8684(7) 0.7594(4) 0.2136(4) 0.0298(19) Uani 1 1 d . . . . .
N1 N 0.8907(6) 0.8657(5) 0.1279(3) 0.0326(19) Uani 1 1 d . . . . .
N3 N 1.4094(6) 0.8630(5) -0.1084(3) 0.033(2) Uani 1 1 d . . . . .
N4 N 1.3806(7) 0.7631(4) -0.0188(4) 0.0312(19) Uani 1 1 d . . . . .
O2 O 0.6977(6) 0.4754(4) 0.3750(3) 0.054(2) Uani 1 1 d . . . . .
H2B H 0.686286 0.443071 0.403101 0.081 Uiso 1 1 calc R U . . .
C14 C 1.0792(8) 0.7347(6) 0.1046(5) 0.0434(12) Uani 1 1 d D U . . .
O4 O 1.3680(6) 0.8672(4) 0.0512(3) 0.0450(18) Uani 1 1 d . . . . .
O3 O 0.8350(6) 0.5127(5) 0.4396(3) 0.061(2) Uani 1 1 d . . . . .
C35 C 1.3295(8) 0.5796(6) 0.1098(5) 0.0394(13) Uani 1 1 d . U . . .
C31 C 1.4294(8) 0.6961(6) 0.0795(4) 0.0404(12) Uani 1 1 d . U . . .
H31A H 1.484963 0.734109 0.087887 0.048 Uiso 1 1 calc R U . . .
O5 O 1.2340(6) 0.4674(4) 0.1434(3) 0.055(2) Uani 1 1 d . . . . .
H5A H 1.226715 0.434861 0.171940 0.083 Uiso 1 1 calc R U . . .
C8 C 0.9131(8) 0.6919(6) 0.3127(4) 0.0415(14) Uani 1 1 d . U . . .
H8A H 0.967218 0.730777 0.322387 0.050 Uiso 1 1 calc R U . . .
C30 C 1.3631(8) 0.7024(6) 0.0257(5) 0.0388(12) Uani 1 1 d . U . . .
C7 C 0.8545(8) 0.6951(6) 0.2567(5) 0.0409(14) Uani 1 1 d . U . . .
C12 C 0.8119(8) 0.5744(6) 0.3411(5) 0.0404(16) Uani 1 1 d . U . . .
C38 C 1.5224(7) 0.6376(5) -0.0913(4) 0.0383(14) Uani 1 1 d . U . . .
C37 C 1.5720(8) 0.7001(6) -0.1231(4) 0.0400(13) Uani 1 1 d . U . . .
C39 C 1.4318(8) 0.6078(6) -0.1275(5) 0.0384(14) Uani 1 1 d . U . . .
C11 C 0.7569(8) 0.5747(6) 0.2842(4) 0.0412(15) Uani 1 1 d . U . . .
H11A H 0.704278 0.534771 0.274258 0.049 Uiso 1 1 calc R U . . .
C13 C 0.7857(9) 0.5162(6) 0.3898(5) 0.0415(18) Uani 1 1 d . U . . .
O1 O 0.8196(7) 0.8541(4) 0.2822(3) 0.059(2) Uani 1 1 d . . . . .
C33 C 1.4140(7) 0.6343(6) 0.1205(4) 0.0402(13) Uani 1 1 d . U . . .
H33A H 1.460906 0.628999 0.156097 0.048 Uiso 1 1 calc R U . . .
C29 C 1.3809(8) 0.8415(6) -0.0026(5) 0.0396(13) Uani 1 1 d . U . . .
C34 C 1.2635(8) 0.5862(6) 0.0578(4) 0.0402(13) Uani 1 1 d . U . . .
H34A H 1.205403 0.549935 0.050856 0.048 Uiso 1 1 calc R U . . .
C5 C 0.8633(8) 0.8950(6) 0.1812(5) 0.0398(14) Uani 1 1 d . U . . .
C44 C 1.3611(8) 0.5358(6) -0.1154(5) 0.044(2) Uani 1 1 d . U . . .
H44A H 1.305304 0.530693 -0.148658 0.066 Uiso 1 1 calc R U . . .
H44B H 1.404226 0.486434 -0.112970 0.066 Uiso 1 1 calc R U . . .
H44C H 1.328468 0.543862 -0.076895 0.066 Uiso 1 1 calc R U . . .
C10 C 0.8929(8) 0.6325(6) 0.3541(5) 0.0405(16) Uani 1 1 d . U . . .
H10A H 0.933921 0.630465 0.392067 0.049 Uiso 1 1 calc R U . . .
C2 C 0.8829(8) 1.0009(6) 0.0861(5) 0.0464(17) Uani 1 1 d . U . . .
H2A H 0.888802 1.035865 0.052289 0.056 Uiso 1 1 calc R U . . .
C42 C 1.6718(9) 0.7478(6) -0.1038(6) 0.051(2) Uani 1 1 d . U . . .
H42A H 1.685727 0.786936 -0.135679 0.077 Uiso 1 1 calc R U . . .
H42B H 1.661802 0.776514 -0.065773 0.077 Uiso 1 1 calc R U . . .
H42C H 1.732316 0.710780 -0.097656 0.077 Uiso 1 1 calc R U . . .
C1 C 0.8962(8) 0.9158(6) 0.0790(5) 0.0445(15) Uani 1 1 d . U . . .
H1A H 0.908907 0.894145 0.040338 0.053 Uiso 1 1 calc R U . . .
O6 O 1.3726(7) 0.5073(5) 0.2040(3) 0.068(2) Uani 1 1 d . . . . .
C28 C 1.3942(8) 0.8995(6) -0.0534(5) 0.0400(13) Uani 1 1 d . U . . .
C6 C 0.8488(8) 0.8338(6) 0.2309(5) 0.0429(13) Uani 1 1 d . U . . .
C32 C 1.2810(8) 0.6466(6) 0.0141(5) 0.0402(12) Uani 1 1 d . U . . .
H32A H 1.237230 0.649196 -0.022887 0.048 Uiso 1 1 calc R U . . .
C9 C 0.7789(8) 0.6341(6) 0.2412(5) 0.0421(14) Uani 1 1 d . U . . .
H9A H 0.743051 0.633141 0.201679 0.050 Uiso 1 1 calc R U . . .
C15 C 1.0607(7) 0.6746(6) 0.1481(5) 0.0442(12) Uani 1 1 d D U . . .
C43 C 1.5622(8) 0.6038(6) -0.0304(4) 0.0425(19) Uani 1 1 d . U . . .
H43A H 1.513819 0.561257 -0.018444 0.064 Uiso 1 1 calc R U . . .
H43B H 1.633513 0.581054 -0.033114 0.064 Uiso 1 1 calc R U . . .
H43C H 1.565291 0.646962 0.000142 0.064 Uiso 1 1 calc R U . . .
C24 C 1.4176(8) 0.9123(6) -0.1576(5) 0.0432(15) Uani 1 1 d . U . . .
H24A H 1.424027 0.889378 -0.196696 0.052 Uiso 1 1 calc R U . . .
C25 C 1.4167(8) 0.9979(6) -0.1506(5) 0.0444(17) Uani 1 1 d . U . . .
H25A H 1.426522 1.031105 -0.184874 0.053 Uiso 1 1 calc R U . . .
C36 C 1.3160(9) 0.5152(6) 0.1577(5) 0.0428(15) Uani 1 1 d . U . . .
C3 C 0.8612(8) 1.0325(6) 0.1421(5) 0.0463(18) Uani 1 1 d . U . . .
H3A H 0.856486 1.089171 0.148208 0.056 Uiso 1 1 calc R U . . .
C4 C 0.8468(8) 0.9789(6) 0.1887(5) 0.0440(15) Uani 1 1 d . U . . .
H4A H 0.825521 0.998568 0.226450 0.053 Uiso 1 1 calc R U . . .
C41 C 1.5140(8) 0.7070(6) -0.1828(5) 0.0422(14) Uani 1 1 d . U . . .
C27 C 1.3900(7) 0.9817(6) -0.0444(5) 0.0408(15) Uani 1 1 d . U . . .
H27A H 1.379487 1.003536 -0.005390 0.049 Uiso 1 1 calc R U . . .
C26 C 1.4021(8) 1.0335(6) -0.0959(5) 0.0434(17) Uani 1 1 d . U . . .
H26A H 1.399903 1.090627 -0.091955 0.052 Uiso 1 1 calc R U . . .
C40 C 1.4309(8) 0.6511(6) -0.1861(5) 0.0417(14) Uani 1 1 d . U . . .
C17 C 0.9564(8) 0.6402(6) 0.0641(4) 0.0459(13) Uani 1 1 d D U . . .
C16 C 0.9888(8) 0.6176(6) 0.1241(4) 0.0466(12) Uani 1 1 d D U . . .
C45 C 1.3515(8) 0.6367(6) -0.2399(5) 0.055(2) Uani 1 1 d . U . . .
H45A H 1.301794 0.594071 -0.229852 0.083 Uiso 1 1 calc R U . . .
H45B H 1.311911 0.686634 -0.249578 0.083 Uiso 1 1 calc R U . . .
H45C H 1.389181 0.620124 -0.275171 0.083 Uiso 1 1 calc R U . . .
C46 C 1.5398(10) 0.7588(6) -0.2382(6) 0.056(2) Uani 1 1 d . U . . .
H46A H 1.600454 0.794111 -0.226778 0.084 Uiso 1 1 calc R U . . .
H46B H 1.557413 0.723372 -0.271647 0.084 Uiso 1 1 calc R U . . .
H46C H 1.477742 0.791898 -0.251414 0.084 Uiso 1 1 calc R U . . .
C18 C 1.0089(8) 0.7126(6) 0.0498(5) 0.0471(12) Uani 1 1 d D U . . .
C21 C 0.9596(9) 0.5395(7) 0.1588(5) 0.061(2) Uani 1 1 d . U . . .
H21A H 0.907448 0.508044 0.133354 0.091 Uiso 1 1 calc R U . . .
H21B H 1.023803 0.506970 0.167891 0.091 Uiso 1 1 calc R U . . .
H21C H 0.929108 0.554299 0.196889 0.091 Uiso 1 1 calc R U . . .
C20 C 1.1200(8) 0.6714(7) 0.2143(5) 0.0584(19) Uani 1 1 d . U . . .
H20A H 1.166498 0.718644 0.220296 0.088 Uiso 1 1 calc R U . . .
H20B H 1.067338 0.671635 0.244823 0.088 Uiso 1 1 calc R U . . .
H20C H 1.162768 0.622032 0.218534 0.088 Uiso 1 1 calc R U . . .
C19 C 1.1516(8) 0.8042(7) 0.1114(5) 0.0631(19) Uani 1 1 d . U . . .
H19A H 1.147604 0.835387 0.073500 0.095 Uiso 1 1 calc R U . . .
H19B H 1.130822 0.838637 0.144765 0.095 Uiso 1 1 calc R U . . .
H19C H 1.224615 0.785070 0.120628 0.095 Uiso 1 1 calc R U . . .
C23 C 1.0093(10) 0.7485(7) -0.0128(6) 0.064(2) Uani 1 1 d . U . . .
H23A H 1.051026 0.798539 -0.010901 0.096 Uiso 1 1 calc R U . . .
H23B H 1.040911 0.710057 -0.040042 0.096 Uiso 1 1 calc R U . . .
H23C H 0.936038 0.760493 -0.028392 0.096 Uiso 1 1 calc R U . . .
C22 C 0.8819(9) 0.5908(7) 0.0235(6) 0.072(2) Uani 1 1 d . U . . .
H22A H 0.870053 0.617525 -0.016095 0.109 Uiso 1 1 calc R U . . .
H22B H 0.912646 0.537187 0.018041 0.109 Uiso 1 1 calc R U . . .
H22C H 0.813890 0.585277 0.042023 0.109 Uiso 1 1 calc R U . . .

loop_
_atom_site_aniso_label
_atom_site_aniso_U_11
_atom_site_aniso_U_22
_atom_site_aniso_U_33
_atom_site_aniso_U_23
_atom_site_aniso_U_13
_atom_site_aniso_U_12
Ir1 0.0270(2) 0.0313(2) 0.0290(3) -0.00721(16) 0.00130(17) -0.00056(15)
Ir2 0.0349(3) 0.0241(2) 0.0251(2) 0.00097(14) -0.00029(17) -0.00177(15)
Cl1 0.0312(13) 0.0606(17) 0.0483(17) -0.0082(13) -0.0083(12) -0.0041(12)
Cl2 0.0418(15) 0.0434(14) 0.0490(18) 0.0028(12) -0.0131(13) 0.0031(11)
N2 0.041(5) 0.024(4) 0.025(5) -0.001(3) 0.004(4) -0.001(3)
N1 0.031(4) 0.032(5) 0.035(5) -0.003(4) 0.001(4) -0.002(3)
N3 0.043(5) 0.023(4) 0.034(5) 0.007(3) 0.001(4) -0.002(3)
N4 0.045(5) 0.026(4) 0.022(4) -0.008(3) 0.002(4) 0.005(4)
O2 0.070(5) 0.045(4) 0.045(5) 0.019(4) 0.001(4) -0.012(4)
C14 0.046(2) 0.041(2) 0.044(2) -0.005(2) 0.008(2) 0.001(2)
O4 0.069(5) 0.029(4) 0.039(4) -0.007(3) 0.011(4) 0.002(3)
O3 0.082(6) 0.063(5) 0.036(4) 0.019(4) -0.009(4) -0.008(4)
C35 0.044(3) 0.037(3) 0.038(3) -0.002(2) 0.009(2) 0.001(2)
C31 0.045(2) 0.038(2) 0.039(2) -0.004(2) 0.006(2) 0.000(2)
O5 0.079(6) 0.045(4) 0.044(5) 0.008(4) 0.018(4) -0.013(4)
C8 0.043(3) 0.040(3) 0.041(3) -0.002(2) 0.002(2) 0.005(2)
C30 0.043(2) 0.036(2) 0.038(2) -0.002(2) 0.005(2) 0.001(2)
C7 0.046(3) 0.039(3) 0.038(3) -0.002(2) 0.005(2) 0.003(2)
C12 0.044(3) 0.039(3) 0.039(3) 0.001(3) 0.006(3) 0.006(3)
C38 0.044(3) 0.033(3) 0.039(3) -0.002(2) 0.005(2) 0.003(2)
C37 0.047(3) 0.035(2) 0.039(3) -0.001(2) 0.007(2) -0.003(2)
C39 0.043(3) 0.035(3) 0.037(3) -0.003(2) 0.006(2) -0.001(2)
C11 0.047(3) 0.038(3) 0.039(3) -0.003(3) 0.000(3) 0.000(3)
C13 0.048(4) 0.036(3) 0.040(4) 0.000(3) 0.003(3) 0.004(3)
O1 0.116(7) 0.031(4) 0.035(4) 0.002(3) 0.040(4) 0.022(4)
C33 0.046(2) 0.038(2) 0.037(2) -0.002(2) 0.005(2) 0.002(2)
C29 0.043(2) 0.037(2) 0.039(2) -0.001(2) 0.004(2) 0.000(2)
C34 0.044(2) 0.037(2) 0.039(2) -0.003(2) 0.008(2) 0.001(2)
C5 0.045(3) 0.037(3) 0.038(3) -0.002(2) 0.004(2) 0.004(2)
C44 0.047(4) 0.039(4) 0.047(4) -0.004(4) 0.005(4) -0.012(4)
C10 0.045(3) 0.039(3) 0.038(3) -0.002(3) 0.003(3) 0.004(3)
C2 0.049(3) 0.044(3) 0.047(3) 0.004(3) 0.007(3) 0.001(3)
C42 0.056(4) 0.050(4) 0.049(4) -0.002(4) 0.008(4) -0.003(4)
C1 0.046(3) 0.043(3) 0.045(3) 0.000(3) 0.006(3) 0.004(3)
O6 0.101(7) 0.066(5) 0.035(4) 0.018(4) -0.001(4) -0.014(5)
C28 0.045(3) 0.036(2) 0.039(3) 0.000(2) 0.002(2) -0.002(2)
C6 0.048(3) 0.039(3) 0.041(3) 0.000(2) 0.004(2) 0.003(2)
C32 0.044(2) 0.038(2) 0.039(2) -0.003(2) 0.005(2) 0.001(2)
C9 0.046(3) 0.039(3) 0.041(3) 0.000(2) 0.002(3) 0.002(2)
C15 0.047(2) 0.043(2) 0.043(2) -0.001(2) 0.006(2) 0.004(2)
C43 0.053(4) 0.039(4) 0.035(4) -0.001(3) 0.004(3) 0.007(3)
C24 0.050(3) 0.037(3) 0.042(3) 0.001(3) 0.005(3) -0.001(3)
C25 0.052(3) 0.036(3) 0.045(3) 0.004(3) 0.006(3) -0.007(3)
C36 0.048(3) 0.039(3) 0.042(3) -0.004(3) 0.008(3) 0.002(3)
C3 0.052(3) 0.041(3) 0.046(3) 0.001(3) 0.002(3) 0.001(3)
C4 0.050(3) 0.040(3) 0.042(3) 0.000(3) 0.005(3) 0.002(3)
C41 0.048(3) 0.036(3) 0.042(3) -0.001(3) 0.008(3) -0.005(2)
C27 0.046(3) 0.036(3) 0.040(3) 0.000(3) 0.001(3) -0.004(3)
C26 0.048(3) 0.036(3) 0.045(3) 0.001(3) 0.001(3) -0.006(3)
C40 0.048(3) 0.038(3) 0.039(3) -0.002(3) 0.003(3) 0.001(3)
C17 0.046(2) 0.046(2) 0.046(2) -0.010(2) 0.005(2) 0.004(2)
C16 0.049(2) 0.044(2) 0.047(2) -0.002(2) 0.008(2) 0.005(2)
C45 0.066(5) 0.051(4) 0.047(4) -0.007(4) -0.002(4) -0.003(4)
C46 0.067(5) 0.052(4) 0.051(4) 0.005(4) 0.016(4) 0.005(4)
C18 0.051(2) 0.049(2) 0.043(2) 0.001(2) 0.009(2) 0.011(2)
C21 0.066(4) 0.052(4) 0.065(4) 0.003(4) 0.012(4) 0.002(4)
C20 0.061(4) 0.062(4) 0.053(4) -0.004(3) 0.008(3) 0.010(3)
C19 0.060(4) 0.061(4) 0.070(4) -0.002(3) 0.012(3) -0.001(3)
C23 0.065(4) 0.070(4) 0.058(4) 0.003(4) 0.013(4) 0.014(4)
C22 0.072(5) 0.070(5) 0.074(5) -0.024(4) -0.002(4) 0.008(4)

loop_
_atom_type_symbol
_atom_type_description
_atom_type_scat_dispersion_real
_atom_type_scat_dispersion_imag
_atom_type_scat_source
C C 0.0033 0.0016 'International Tables Vol C Tables 4.2.6.8 and 6.1.1.4'
H H 0.0000 0.0000 'International Tables Vol C Tables 4.2.6.8 and 6.1.1.4'
N N 0.0061 0.0033 'International Tables Vol C Tables 4.2.6.8 and 6.1.1.4'
O O 0.0106 0.0060 'International Tables Vol C Tables 4.2.6.8 and 6.1.1.4'
Cl Cl 0.1484 0.1585 'International Tables Vol C Tables 4.2.6.8 and 6.1.1.4'
Ir Ir -1.4442 7.9887 'International Tables Vol C Tables 4.2.6.8 and 6.1.1.4'

loop_
_geom_angle_atom_site_label_1
_geom_angle_atom_site_label_2
_geom_angle_atom_site_label_3
_geom_angle
_geom_angle_site_symmetry_1
_geom_angle_site_symmetry_3
_geom_angle_publ_flag
N1 Ir1 N2 75.8(3) . . ?
N1 Ir1 C15 126.1(3) . . ?
N2 Ir1 C15 97.7(3) . . ?
N1 Ir1 C14 100.0(3) . . ?
N2 Ir1 C14 121.1(3) . . ?
C15 Ir1 C14 38.1(3) . . ?
N1 Ir1 C18 108.4(4) . . ?
N2 Ir1 C18 161.0(3) . . ?
C15 Ir1 C18 64.6(4) . . ?
C14 Ir1 C18 40.4(3) . . ?
N1 Ir1 C17 143.4(3) . . ?
N2 Ir1 C17 140.8(3) . . ?
C15 Ir1 C17 62.5(4) . . ?
C14 Ir1 C17 64.8(4) . . ?
C18 Ir1 C17 38.2(3) . . ?
N1 Ir1 C16 162.4(3) . . ?
N2 Ir1 C16 106.7(3) . . ?
C15 Ir1 C16 36.8(3) . . ?
C14 Ir1 C16 63.5(4) . . ?
C18 Ir1 C16 63.6(4) . . ?
C17 Ir1 C16 37.2(3) . . ?
N1 Ir1 Cl1 85.1(2) . . ?
N2 Ir1 Cl1 87.1(2) . . ?
C15 Ir1 Cl1 148.7(2) . . ?
C14 Ir1 Cl1 151.7(3) . . ?
C18 Ir1 Cl1 111.5(3) . . ?
C17 Ir1 Cl1 94.6(3) . . ?
C16 Ir1 Cl1 112.3(3) . . ?
N4 Ir2 N3 76.3(3) . . ?
N4 Ir2 C39 114.4(3) . . ?
N3 Ir2 C39 167.2(4) . . ?
N4 Ir2 C37 113.7(3) . . ?
N3 Ir2 C37 105.0(3) . . ?
C39 Ir2 C37 64.8(4) . . ?
N4 Ir2 C38 97.5(3) . . ?
N3 Ir2 C38 136.8(3) . . ?
C39 Ir2 C38 38.4(3) . . ?
C37 Ir2 C38 37.9(3) . . ?
N4 Ir2 C40 153.6(3) . . ?
N3 Ir2 C40 130.1(3) . . ?
C39 Ir2 C40 39.5(4) . . ?
C37 Ir2 C40 63.7(4) . . ?
C38 Ir2 C40 63.7(3) . . ?
N4 Ir2 C41 152.0(3) . . ?
N3 Ir2 C41 102.7(3) . . ?
C39 Ir2 C41 64.5(4) . . ?
C37 Ir2 C41 38.8(3) . . ?
C38 Ir2 C41 63.6(4) . . ?
C40 Ir2 C41 36.9(3) . . ?
N4 Ir2 Cl2 87.1(2) . . ?
N3 Ir2 Cl2 85.8(2) . . ?
C39 Ir2 Cl2 101.3(3) . . ?
C37 Ir2 Cl2 158.1(3) . . ?
C38 Ir2 Cl2 137.1(3) . . ?
C40 Ir2 Cl2 94.7(3) . . ?
C41 Ir2 Cl2 120.9(3) . . ?
C6 N2 C7 117.6(8) . . ?
C6 N2 Ir1 119.3(7) . . ?
C7 N2 Ir1 123.1(6) . . ?
C5 N1 C1 120.2(9) . . ?
C5 N1 Ir1 116.0(6) . . ?
C1 N1 Ir1 123.7(7) . . ?
C24 N3 C28 117.3(9) . . ?
C24 N3 Ir2 125.5(7) . . ?
C28 N3 Ir2 117.0(6) . . ?
C29 N4 C30 119.5(9) . . ?
C29 N4 Ir2 117.8(7) . . ?
C30 N4 Ir2 122.8(6) . . ?
C15 C14 C19 127.9(9) . . ?
C15 C14 C18 105.0(8) . . ?
C19 C14 C18 127.0(9) . . ?
C15 C14 Ir1 71.1(6) . . ?
C19 C14 Ir1 123.8(8) . . ?
C18 C14 Ir1 69.0(6) . . ?
C33 C35 C34 119.6(10) . . ?
C33 C35 C36 117.3(9) . . ?
C34 C35 C36 123.1(9) . . ?
C33 C31 C30 120.1(9) . . ?
C7 C8 C10 120.1(10) . . ?
C32 C30 C31 119.5(10) . . ?
C32 C30 N4 119.2(9) . . ?
C31 C30 N4 121.3(9) . . ?
C8 C7 C9 119.5(10) . . ?
C8 C7 N2 121.8(9) . . ?
C9 C7 N2 118.7(9) . . ?
C11 C12 C10 119.1(10) . . ?
C11 C12 C13 121.8(9) . . ?
C10 C12 C13 119.1(9) . . ?
C37 C38 C39 109.9(8) . . ?
C37 C38 C43 125.4(9) . . ?
C39 C38 C43 124.6(9) . . ?
C37 C38 Ir2 71.1(5) . . ?
C39 C38 Ir2 70.1(5) . . ?
C43 C38 Ir2 128.1(7) . . ?
C38 C37 C41 106.9(8) . . ?
C38 C37 C42 128.9(9) . . ?
C41 C37 C42 124.0(9) . . ?
C38 C37 Ir2 71.0(6) . . ?
C41 C37 Ir2 71.3(6) . . ?
C42 C37 Ir2 126.8(7) . . ?
C38 C39 C40 105.8(8) . . ?
C38 C39 C44 128.7(9) . . ?
C40 C39 C44 124.5(8) . . ?
C38 C39 Ir2 71.6(5) . . ?
C40 C39 Ir2 71.8(6) . . ?
C44 C39 Ir2 129.8(7) . . ?
C12 C11 C9 120.0(9) . . ?
O3 C13 O2 123.9(10) . . ?
O3 C13 C12 123.4(10) . . ?
O2 C13 C12 112.4(9) . . ?
C31 C33 C35 120.5(9) . . ?
O4 C29 N4 124.6(9) . . ?
O4 C29 C28 120.7(9) . . ?
N4 C29 C28 114.7(9) . . ?
C35 C34 C32 120.6(9) . . ?
N1 C5 C4 120.4(10) . . ?
N1 C5 C6 116.4(9) . . ?
C4 C5 C6 123.1(10) . . ?
C12 C10 C8 121.1(9) . . ?
C3 C2 C1 120.1(10) . . ?
N1 C1 C2 120.1(10) . . ?
N3 C28 C27 124.7(10) . . ?
N3 C28 C29 114.1(8) . . ?
C27 C28 C29 121.2(10) . . ?
O1 C6 N2 125.6(10) . . ?
O1 C6 C5 121.9(9) . . ?
N2 C6 C5 112.4(9) . . ?
C30 C32 C34 119.6(9) . . ?
C7 C9 C11 120.0(9) . . ?
C16 C15 C14 110.9(8) . . ?
C16 C15 C20 125.3(9) . . ?
C14 C15 C20 123.7(8) . . ?
C16 C15 Ir1 73.5(6) . . ?
C14 C15 Ir1 70.8(6) . . ?
C20 C15 Ir1 125.3(7) . . ?
N3 C24 C25 120.3(10) . . ?
C26 C25 C24 121.8(10) . . ?
O6 C36 O5 122.6(10) . . ?
O6 C36 C35 125.0(10) . . ?
O5 C36 C35 112.3(9) . . ?
C2 C3 C4 117.7(10) . . ?
C5 C4 C3 121.1(10) . . ?
C40 C41 C37 108.6(9) . . ?
C40 C41 C46 121.9(9) . . ?
C37 C41 C46 129.3(9) . . ?
C40 C41 Ir2 71.5(6) . . ?
C37 C41 Ir2 69.9(6) . . ?
C46 C41 Ir2 128.9(8) . . ?
C28 C27 C26 117.8(10) . . ?
C25 C26 C27 117.9(10) . . ?
C41 C40 C39 108.7(8) . . ?
C41 C40 C45 126.6(10) . . ?
C39 C40 C45 124.7(9) . . ?
C41 C40 Ir2 71.6(6) . . ?
C39 C40 Ir2 68.8(6) . . ?
C45 C40 Ir2 125.1(7) . . ?
C16 C17 C18 109.0(9) . . ?
C16 C17 C22 123.0(10) . . ?
C18 C17 C22 127.9(9) . . ?
C16 C17 Ir1 72.5(6) . . ?
C18 C17 Ir1 69.1(6) . . ?
C22 C17 Ir1 126.6(7) . . ?
C15 C16 C17 108.3(9) . . ?
C15 C16 C21 123.3(9) . . ?
C17 C16 C21 128.2(9) . . ?
C15 C16 Ir1 69.7(6) . . ?
C17 C16 Ir1 70.3(6) . . ?
C21 C16 Ir1 129.3(8) . . ?
C23 C18 C17 125.0(9) . . ?
C23 C18 C14 127.2(10) . . ?
C17 C18 C14 106.7(8) . . ?
C23 C18 Ir1 131.3(8) . . ?
C17 C18 Ir1 72.7(6) . . ?
C14 C18 Ir1 70.5(6) . . ?

loop_
_geom_bond_atom_site_label_1
_geom_bond_atom_site_label_2
_geom_bond_distance
_geom_bond_site_symmetry_2
_geom_bond_publ_flag
Ir1 N1 2.103(8) . ?
Ir1 N2 2.104(8) . ?
Ir1 C15 2.146(9) . ?
Ir1 C14 2.141(11) . ?
Ir1 C18 2.120(11) . ?
Ir1 C17 2.166(10) . ?
Ir1 C16 2.194(10) . ?
Ir1 Cl1 2.408(2) . ?
Ir2 N4 2.101(8) . ?
Ir2 N3 2.097(8) . ?
Ir2 C39 2.143(10) . ?
Ir2 C37 2.165(10) . ?
Ir2 C38 2.163(9) . ?
Ir2 C40 2.184(10) . ?
Ir2 C41 2.185(11) . ?
Ir2 Cl2 2.421(3) . ?
N2 C6 1.304(12) . ?
N2 C7 1.432(13) . ?
N1 C5 1.328(12) . ?
N1 C1 1.350(12) . ?
N3 C24 1.353(12) . ?
N3 C28 1.365(12) . ?
N4 C29 1.333(12) . ?
N4 C30 1.418(13) . ?
O2 C13 1.305(13) . ?
C14 C15 1.399(10) . ?
C14 C19 1.455(13) . ?
C14 C18 1.473(11) . ?
O4 C29 1.266(11) . ?
O3 C13 1.209(11) . ?
C35 C33 1.390(12) . ?
C35 C34 1.355(12) . ?
C35 C36 1.503(14) . ?
C31 C33 1.374(13) . ?
C31 C30 1.386(12) . ?
O5 C36 1.308(12) . ?
C8 C7 1.375(13) . ?
C8 C10 1.365(13) . ?
C30 C32 1.382(13) . ?
C7 C9 1.397(13) . ?
C12 C11 1.370(12) . ?
C12 C10 1.401(13) . ?
C12 C13 1.481(14) . ?
C38 C37 1.406(13) . ?
C38 C39 1.415(12) . ?
C38 C43 1.490(12) . ?
C37 C41 1.445(13) . ?
C37 C42 1.502(13) . ?
C39 C40 1.461(13) . ?
C39 C44 1.508(13) . ?
C11 C9 1.394(13) . ?
O1 C6 1.247(11) . ?
C29 C28 1.479(13) . ?
C34 C32 1.402(13) . ?
C5 C4 1.401(13) . ?
C5 C6 1.497(13) . ?
C2 C3 1.373(14) . ?
C2 C1 1.413(14) . ?
O6 C36 1.194(11) . ?
C28 C27 1.363(13) . ?
C15 C16 1.370(10) . ?
C15 C20 1.571(13) . ?
C24 C25 1.411(14) . ?
C25 C26 1.352(14) . ?
C3 C4 1.366(13) . ?
C41 C40 1.381(13) . ?
C41 C46 1.531(15) . ?
C27 C26 1.424(13) . ?
C40 C45 1.496(12) . ?
C17 C16 1.390(10) . ?
C17 C18 1.403(11) . ?
C17 C22 1.475(13) . ?
C16 C21 1.545(14) . ?
C18 C23 1.487(16) . ?
